data_1503077
loop_
_publ_author_name
'Navickas, Vaidotas'
'Ushakov, Dmitry B.'
'Maier, Martin E.'
'Str\"obele, Markus'
'Meyer, H-J\"urgen'

_publ_section_title
;
 Synthesis of the guaianolide ring system via cycloaddition of a bicyclic
 carbonyl ylide with allyl propiolate.
;
_journal_issue 15
_journal_name_full 'Organic letters'
_journal_page_first 3418
_journal_page_last 3421
_journal_paper_doi 10.1021/ol1012185
_journal_volume 12
_journal_year 2010
_chemical_absolute_configuration syn
_chemical_formula_sum 'C15 H24 O3'
_chemical_formula_weight 252.34
_chemical_name_common guaianolide
_chemical_name_systematic
; 
 ? 
;
_space_group_IT_number 19
_symmetry_cell_setting orthorhombic
_symmetry_space_group_name_Hall 'P 2ac 2ab'
_symmetry_space_group_name_H-M 'P 21 21 21'
_atom_sites_solution_hydrogens geom
_atom_sites_solution_primary direct
_atom_sites_solution_secondary difmap
_audit_creation_method SHELXL-97
_cell_angle_alpha 90.00
_cell_angle_beta 90.00
_cell_angle_gamma 90.00
_cell_formula_units_Z 4
_cell_length_a 7.387(1)
_cell_length_b 11.854(1)
_cell_length_c 15.835(2)
_cell_measurement_reflns_used 8000
_cell_measurement_temperature 210(2)
_cell_measurement_theta_max 26.03
_cell_measurement_theta_min 2.57
_cell_volume 1386.6(3)
_computing_cell_refinement 'STOE IPDS SOFTWARE'
_computing_data_collection 'STOE IPDS SOFTWARE'
_computing_data_reduction 'STOE IPDS SOFTWARE'
_computing_molecular_graphics 'Diamond 3.1'
_computing_structure_refinement 'SHELXL-97 (Sheldrick, 1997)'
_computing_structure_solution 'SHELXS-97 (Sheldrick, 1990)'
_diffrn_ambient_temperature 210(2)
_diffrn_measured_fraction_theta_full 0.997
_diffrn_measured_fraction_theta_max 0.997
_diffrn_measurement_device_type 'STOE IPDS I'
_diffrn_measurement_method Oscillation
_diffrn_radiation_monochromator graphite
_diffrn_radiation_source 'fine-focus sealed tube'
_diffrn_radiation_type MoK\a
_diffrn_radiation_wavelength 0.71073
_diffrn_reflns_av_R_equivalents 0.0586
_diffrn_reflns_av_sigmaI/netI 0.0420
_diffrn_reflns_limit_h_max 9
_diffrn_reflns_limit_h_min -9
_diffrn_reflns_limit_k_max 14
_diffrn_reflns_limit_k_min -14
_diffrn_reflns_limit_l_max 19
_diffrn_reflns_limit_l_min -19
_diffrn_reflns_number 18938
_diffrn_reflns_theta_full 26.03
_diffrn_reflns_theta_max 26.03
_diffrn_reflns_theta_min 2.57
_diffrn_standards_decay_% 0.001
_exptl_absorpt_coefficient_mu 0.082
_exptl_absorpt_correction_type none
_exptl_crystal_colour white
_exptl_crystal_density_diffrn 1.209
_exptl_crystal_density_method 'not measured'
_exptl_crystal_description block
_exptl_crystal_F_000 552
_exptl_crystal_size_max 0.2
_exptl_crystal_size_mid 0.2
_exptl_crystal_size_min 0.1
_refine_diff_density_max 0.227
_refine_diff_density_min -0.148
_refine_diff_density_rms 0.049
_refine_ls_abs_structure_details 'Flack H D (1983), Acta Cryst. A39, 876-881'
_refine_ls_extinction_method none
_refine_ls_goodness_of_fit_ref 0.937
_refine_ls_hydrogen_treatment mixed
_refine_ls_matrix_type full
_refine_ls_number_parameters 249
_refine_ls_number_reflns 2728
_refine_ls_number_restraints 0
_refine_ls_restrained_S_all 0.937
_refine_ls_R_factor_all 0.0526
_refine_ls_R_factor_gt 0.0405
_refine_ls_shift/su_max 0.000
_refine_ls_shift/su_mean 0.000
_refine_ls_structure_factor_coef Fsqd
_refine_ls_weighting_details 'calc w=1/[\s^2^(Fo^2^)+(0.0494P)^2^+0.0000P] where P=(Fo^2^+2Fc^2^)/3'
_refine_ls_weighting_scheme calc
_refine_ls_wR_factor_gt 0.0801
_refine_ls_wR_factor_ref 0.0833
_reflns_number_gt 2176
_reflns_number_total 2728
_reflns_threshold_expression >2sigma(I)
_cod_data_source_file ol1012185_si_003.cif
_cod_data_source_block EnglerinAanalog
_cod_original_cell_volume 1386.7(3)
_cod_database_code 1503077

loop_
_symmetry_equiv_pos_as_xyz
'x, y, z'
'-x+1/2, -y, z+1/2'
'x+1/2, -y+1/2, -z'
'-x, y+1/2, -z+1/2'

loop_
_atom_site_label
_atom_site_type_symbol
_atom_site_fract_x
_atom_site_fract_y
_atom_site_fract_z
_atom_site_U_iso_or_equiv
_atom_site_adp_type
_atom_site_occupancy
_atom_site_symmetry_multiplicity
_atom_site_calc_flag
_atom_site_refinement_flags
_atom_site_disorder_assembly
_atom_site_disorder_group
C1 C 0.2555(3) -0.12383(16) 0.83486(12) 0.0294(4) Uani 1 1 d . A .
H1A H 0.264(3) -0.1874(16) 0.8707(11) 0.018(4) Uiso 1 1 d . . .
C2 C 0.3056(3) -0.1617(3) 0.74534(16) 0.0492(6) Uani 1 1 d . . .
H2A H 0.416(4) -0.203(2) 0.7400(14) 0.044(6) Uiso 1 1 d . . .
H2B H 0.329(3) -0.097(2) 0.7100(15) 0.047(7) Uiso 1 1 d . . .
C3A C 0.1506(8) -0.2381(8) 0.7214(4) 0.0515(19) Uani 0.76(2) 1 d P A 1
H3A H 0.1708 -0.3147 0.7427 0.062 Uiso 0.76(2) 1 calc PR A 1
H3B H 0.1366 -0.2414 0.6599 0.062 Uiso 0.76(2) 1 calc PR A 1
C3B C 0.108(3) -0.189(2) 0.7032(12) 0.059(5) Uani 0.24(2) 1 d P A 2
H3C H 0.0815 -0.1347 0.6584 0.070 Uiso 0.24(2) 1 calc PR A 2
H3D H 0.1088 -0.2649 0.6781 0.070 Uiso 0.24(2) 1 calc PR A 2
C4 C -0.0236(3) -0.1835(2) 0.76415(13) 0.0386(5) Uani 1 1 d . . .
H4A H -0.105(3) -0.147(2) 0.7255(14) 0.041(6) Uiso 1 1 d . . .
C5 C 0.0551(3) -0.09384(17) 0.82505(12) 0.0302(4) Uani 1 1 d . A .
H5A H 0.054(2) -0.0269(16) 0.7922(12) 0.021(5) Uiso 1 1 d . . .
C6 C -0.0306(2) -0.06180(16) 0.90921(11) 0.0252(4) Uani 1 1 d . . .
H6A H -0.128(2) -0.0148(14) 0.8969(10) 0.009(4) Uiso 1 1 d . . .
O1 O -0.09134(19) -0.15470(11) 0.95926(9) 0.0294(3) Uani 1 1 d . A .
H1 H -0.197(3) -0.1538(19) 0.9609(13) 0.031(6) Uiso 1 1 d . . .
C7 C 0.1109(2) 0.00911(15) 0.96059(12) 0.0266(4) Uani 1 1 d . A .
C8 C 0.2422(2) -0.06574(18) 1.01345(12) 0.0278(4) Uani 1 1 d . . .
H8A H 0.202(2) -0.1389(17) 1.0132(10) 0.013(4) Uiso 1 1 d . . .
H8B H 0.257(3) -0.0418(16) 1.0680(13) 0.023(5) Uiso 1 1 d . . .
C9 C 0.4208(2) -0.05596(17) 0.96597(12) 0.0282(4) Uani 1 1 d . A .
H9A H 0.487(3) 0.0039(16) 0.9865(12) 0.024(5) Uiso 1 1 d . . .
O2 O 0.53681(17) -0.15117(14) 0.96846(11) 0.0389(4) Uani 1 1 d . . .
H2 H 0.493(3) -0.202(2) 0.9925(15) 0.037(7) Uiso 1 1 d . . .
C10 C 0.3569(2) -0.02389(16) 0.87714(12) 0.0279(4) Uani 1 1 d . . .
C11 C -0.1327(5) -0.2790(3) 0.79992(18) 0.0701(9) Uani 1 1 d . A .
H11A H -0.1591 -0.3331 0.7556 0.084 Uiso 1 1 calc R . .
H11B H -0.2452 -0.2500 0.8228 0.084 Uiso 1 1 calc R . .
H11C H -0.0644 -0.3158 0.8444 0.084 Uiso 1 1 calc R . .
C12 C 0.0183(3) 0.09740(18) 1.01376(13) 0.0339(5) Uani 1 1 d . . .
C13 C 0.0527(3) 0.2058(2) 1.00419(19) 0.0492(6) Uani 1 1 d . A .
H13A H -0.009(3) 0.257(2) 1.0404(15) 0.048(6) Uiso 1 1 d . . .
H13B H 0.140(4) 0.231(2) 0.9638(15) 0.048(7) Uiso 1 1 d . . .
C14 C -0.1155(3) 0.0554(2) 1.07729(15) 0.0428(5) Uani 1 1 d . A .
H14A H -0.149(3) 0.119(2) 1.1144(14) 0.045(6) Uiso 1 1 d . . .
H14B H -0.067(4) -0.007(2) 1.1098(16) 0.049(7) Uiso 1 1 d . . .
H14C H -0.222(4) 0.024(2) 1.0531(16) 0.053(7) Uiso 1 1 d . . .
C15 C 0.5004(3) 0.03052(19) 0.82294(15) 0.0351(5) Uani 1 1 d . A .
H15A H 0.451(3) 0.0585(19) 0.7713(14) 0.035(5) Uiso 1 1 d . . .
H15B H 0.588(3) -0.0233(17) 0.8056(12) 0.030(5) Uiso 1 1 d . . .
H15C H 0.555(3) 0.0899(19) 0.8527(13) 0.035(6) Uiso 1 1 d . . .
O3 O 0.22784(16) 0.06221(11) 0.89983(8) 0.0278(3) Uani 1 1 d . A .

loop_
_atom_site_aniso_label
_atom_site_aniso_U_11
_atom_site_aniso_U_22
_atom_site_aniso_U_33
_atom_site_aniso_U_23
_atom_site_aniso_U_13
_atom_site_aniso_U_12
C1 0.0276(10) 0.0284(10) 0.0321(10) 0.0016(9) 0.0039(8) -0.0011(8)
C2 0.0377(13) 0.0609(17) 0.0489(14) -0.0171(13) 0.0134(10) -0.0051(13)
C3A 0.035(2) 0.065(4) 0.054(3) -0.031(3) 0.0111(19) 0.000(2)
C3B 0.054(8) 0.052(10) 0.070(9) -0.028(7) -0.019(7) 0.025(8)
C4 0.0357(11) 0.0461(13) 0.0340(11) -0.0057(9) -0.0042(10) -0.0022(10)
C5 0.0291(10) 0.0299(10) 0.0317(10) 0.0054(9) -0.0040(8) -0.0038(8)
C6 0.0177(8) 0.0254(9) 0.0325(10) 0.0048(8) -0.0033(7) 0.0036(8)
O1 0.0183(6) 0.0297(7) 0.0402(7) 0.0062(6) 0.0010(6) -0.0002(6)
C7 0.0218(8) 0.0257(10) 0.0322(10) 0.0010(8) -0.0004(8) 0.0009(8)
C8 0.0232(9) 0.0299(11) 0.0303(10) 0.0012(8) -0.0058(8) -0.0016(9)
C9 0.0202(8) 0.0252(10) 0.0393(10) 0.0019(9) -0.0038(8) -0.0038(8)
O2 0.0197(6) 0.0345(8) 0.0625(10) 0.0189(8) 0.0051(7) 0.0041(6)
C10 0.0198(8) 0.0244(10) 0.0395(11) 0.0014(8) -0.0006(8) 0.0015(8)
C11 0.085(2) 0.0651(17) 0.0601(16) -0.0319(14) 0.0148(16) -0.0358(17)
C12 0.0247(9) 0.0382(12) 0.0389(11) -0.0082(9) -0.0094(8) 0.0056(9)
C13 0.0443(13) 0.0369(13) 0.0663(16) -0.0176(12) 0.0057(13) 0.0035(11)
C14 0.0318(11) 0.0535(15) 0.0430(12) -0.0144(12) 0.0012(10) 0.0056(12)
C15 0.0281(10) 0.0341(12) 0.0433(12) 0.0061(10) 0.0019(10) -0.0031(10)
O3 0.0235(6) 0.0241(6) 0.0359(7) 0.0031(6) -0.0004(5) -0.0007(6)

loop_
_atom_type_symbol
_atom_type_description
_atom_type_scat_dispersion_real
_atom_type_scat_dispersion_imag
_atom_type_scat_source
O O 0.0106 0.0060 'International Tables Vol C Tables 4.2.6.8 and 6.1.1.4'
C C 0.0033 0.0016 'International Tables Vol C Tables 4.2.6.8 and 6.1.1.4'
H H 0.0000 0.0000 'International Tables Vol C Tables 4.2.6.8 and 6.1.1.4'

loop_
_geom_angle_atom_site_label_1
_geom_angle_atom_site_label_2
_geom_angle_atom_site_label_3
_geom_angle
C5 C1 C2 102.01(17)
C5 C1 C10 109.46(15)
C2 C1 C10 120.38(18)
C3A C2 C1 103.0(2)
C1 C2 C3B 102.7(6)
C2 C3A C4 105.2(4)
C4 C3B C2 109.5(10)
C3B C4 C11 127.4(11)
C3B C4 C5 102.0(7)
C11 C4 C5 118.98(19)
C11 C4 C3A 106.7(4)
C5 C4 C3A 103.9(2)
C6 C5 C1 111.78(15)
C6 C5 C4 124.05(17)
C1 C5 C4 105.48(16)
O1 C6 C5 115.06(16)
O1 C6 C7 109.54(14)
C5 C6 C7 108.08(15)
O3 C7 C12 110.01(15)
O3 C7 C8 103.57(13)
C12 C7 C8 112.19(16)
O3 C7 C6 106.72(14)
C12 C7 C6 111.08(14)
C8 C7 C6 112.84(15)
C9 C8 C7 103.34(14)
O2 C9 C8 116.70(16)
O2 C9 C10 114.17(16)
C8 C9 C10 101.84(13)
O3 C10 C15 107.67(16)
O3 C10 C9 98.67(14)
C15 C10 C9 114.32(16)
O3 C10 C1 109.17(14)
C15 C10 C1 114.82(18)
C9 C10 C1 110.81(16)
C13 C12 C14 122.0(2)
C13 C12 C7 121.7(2)
C14 C12 C7 116.37(19)
C7 O3 C10 104.71(13)

loop_
_geom_bond_atom_site_label_1
_geom_bond_atom_site_label_2
_geom_bond_distance
C1 C5 1.530(3)
C1 C2 1.533(3)
C1 C10 1.553(3)
C2 C3A 1.508(5)
C2 C3B 1.641(17)
C3A C4 1.592(6)
C3B C4 1.369(18)
C4 C11 1.501(4)
C4 C5 1.548(3)
C5 C6 1.523(3)
C6 O1 1.429(2)
C6 C7 1.569(3)
C7 O3 1.438(2)
C7 C12 1.507(3)
C7 C8 1.558(3)
C8 C9 1.523(3)
C9 O2 1.418(2)
C9 C10 1.532(3)
C10 O3 1.442(2)
C10 C15 1.509(3)
C12 C13 1.319(3)
C12 C14 1.496(3)

loop_
_geom_torsion_atom_site_label_1
_geom_torsion_atom_site_label_2
_geom_torsion_atom_site_label_3
_geom_torsion_atom_site_label_4
_geom_torsion
C5 C1 C2 C3A -45.6(5)
C10 C1 C2 C3A -166.8(5)
C5 C1 C2 C3B -18.9(11)
C10 C1 C2 C3B -140.2(11)
C1 C2 C3A C4 35.3(7)
C3B C2 C3A C4 -56.9(15)
C3A C2 C3B C4 86(2)
C1 C2 C3B C4 -8(2)
C2 C3B C4 C11 -111.4(12)
C2 C3B C4 C5 30.5(19)
C2 C3B C4 C3A -66.7(17)
C2 C3A C4 C3B 77.4(16)
C2 C3A C4 C11 -138.3(5)
C2 C3A C4 C5 -11.7(7)
C2 C1 C5 C6 175.48(18)
C10 C1 C5 C6 -55.9(2)
C2 C1 C5 C4 38.1(2)
C10 C1 C5 C4 166.64(17)
C3B C4 C5 C6 -174.5(13)
C11 C4 C5 C6 -28.6(3)
C3A C4 C5 C6 -147.0(4)
C3B C4 C5 C1 -43.8(13)
C11 C4 C5 C1 102.1(2)
C3A C4 C5 C1 -16.4(4)
C1 C5 C6 O1 -83.94(19)
C4 C5 C6 O1 44.2(3)
C1 C5 C6 C7 38.8(2)
C4 C5 C6 C7 166.90(18)
O1 C6 C7 O3 152.52(13)
C5 C6 C7 O3 26.46(19)
O1 C6 C7 C12 -87.56(18)
C5 C6 C7 C12 146.38(17)
O1 C6 C7 C8 39.4(2)
C5 C6 C7 C8 -86.64(18)
O3 C7 C8 C9 -7.33(19)
C12 C7 C8 C9 -125.93(17)
C6 C7 C8 C9 107.68(17)
C7 C8 C9 O2 -148.45(17)
C7 C8 C9 C10 -23.44(19)
O2 C9 C10 O3 172.64(14)
C8 C9 C10 O3 45.96(17)
O2 C9 C10 C15 -73.4(2)
C8 C9 C10 C15 159.90(18)
O2 C9 C10 C1 58.23(19)
C8 C9 C10 C1 -68.45(19)
C5 C1 C10 O3 4.4(2)
C2 C1 C10 O3 122.0(2)
C5 C1 C10 C15 -116.57(19)
C2 C1 C10 C15 1.0(3)
C5 C1 C10 C9 112.04(16)
C2 C1 C10 C9 -130.4(2)
O3 C7 C12 C13 -2.5(3)
C8 C7 C12 C13 112.2(2)
C6 C7 C12 C13 -120.4(2)
O3 C7 C12 C14 177.00(16)
C8 C7 C12 C14 -68.3(2)
C6 C7 C12 C14 59.1(2)
C12 C7 O3 C10 158.16(14)
C8 C7 O3 C10 38.07(17)
C6 C7 O3 C10 -81.24(15)
C15 C10 O3 C7 -172.01(16)
C9 C10 O3 C7 -52.95(15)
C1 C10 O3 C7 62.73(17)
